data_1552195
loop_
_publ_author_name
'Palumbo, Chad T.'
'Barluzzi, Luciano'
'Scopelliti, Rosario'
'Zivkovic, Ivica'
'Fabrizio, Alberto'
'Corminboeuf, Cl\'emence'
'Mazzanti, Marinella'

_publ_section_title
;
 Tuning the structure, reactivity and magnetic communication of
 nitride-bridged uranium complexes with the ancillary ligands
;
_journal_name_full 'Chemical Science'
_journal_paper_doi 10.1039/C9SC02149C
_journal_year 2019
_chemical_formula_moiety 'C36 H108 N7 Si12 U2, 2(C7 H8)'
_chemical_formula_sum 'C50 H124 N7 Si12 U2'
_chemical_formula_weight 1636.69
_space_group_crystal_system monoclinic
_space_group_IT_number 14
_space_group_name_Hall '-P 2yn'
_space_group_name_H-M_alt 'P 1 21/n 1'
_symmetry_space_group_name_Hall '-P 2yn'
_symmetry_space_group_name_H-M 'P 1 21/n 1'
_atom_sites_solution_hydrogens geom
_atom_sites_solution_primary dual
_atom_sites_solution_secondary difmap
_audit_creation_date 2019-02-15
_audit_creation_method
;
Olex2 1.2
(compiled 2018.05.29 svn.r3508 for OlexSys, GUI svn.r5506)
;
_audit_update_record
;
2019-04-30 deposited with the CCDC.    2019-08-07 downloaded from the CCDC.
;
_cell_angle_alpha 90
_cell_angle_beta 110.2211(11)
_cell_angle_gamma 90
_cell_formula_units_Z 4
_cell_length_a 14.65806(12)
_cell_length_b 31.4333(2)
_cell_length_c 17.60034(19)
_cell_measurement_reflns_used 41543
_cell_measurement_temperature 139.99(10)
_cell_measurement_theta_max 75.5820
_cell_measurement_theta_min 3.4970
_cell_volume 7609.56(13)
_computing_cell_refinement 'CrysAlisPro 1.171.39.46 (Rigaku OD, 2018)'
_computing_data_collection 'CrysAlisPro 1.171.39.46 (Rigaku OD, 2018)'
_computing_data_reduction 'CrysAlisPro 1.171.39.46 (Rigaku OD, 2018)'
_computing_molecular_graphics 'Olex2 (Dolomanov et al., 2009)'
_computing_publication_material 'Olex2 (Dolomanov et al., 2009)'
_computing_structure_refinement 'ShelXL (Sheldrick, 2015)'
_computing_structure_solution 'ShelXT (Sheldrick, 2015)'
_diffrn_ambient_environment N~2~
_diffrn_ambient_temperature 139.99(10)
_diffrn_detector 'CCD plate'
_diffrn_detector_area_resol_mean 5.2817
_diffrn_detector_type AtlasS2
_diffrn_measured_fraction_theta_full 0.999
_diffrn_measured_fraction_theta_max 0.993
_diffrn_measurement_details
;
List of Runs (angles in degrees, time in seconds):

  # Type    Start    End  Width  t~exp~   \w     \q     \k     \f   Frames
#--------------------------------------------------------------------------
  1  \w    -57.00  39.00   1.00    3.00    --  -40.66  19.00-120.00   96
  2  \w   -115.00 -16.00   1.00    3.00    --  -40.66 -38.00  60.00   99
  3  \w     27.00  54.00   1.00    3.00    --   40.66-125.00-120.00   27
  4  \w     28.00  97.00   1.00    3.00    --   40.66-125.00 -90.00   69
  5  \w    -31.00  69.00   1.00    3.00    --   40.66 -57.00 -60.00  100
  6  \w     28.00  84.00   1.00    3.00    --   40.66-125.00  90.00   56
  7  \w     74.00 113.00   1.00   12.00    --  112.00-111.00 150.00   39
  8  \w     36.00  62.00   1.00   12.00    --  112.00-111.00 150.00   26
  9  \w     41.00 136.00   1.00   12.00    --  112.00 -61.00 150.00   95
 10  \w     36.00  70.00   1.00   12.00    --  112.00 -77.00  30.00   34
 11  \w     84.00 116.00   1.00   12.00    --  112.00  30.00-120.00   32
 12  \w    116.00 143.00   1.00   12.00    --  112.00 111.00 120.00   27
 13  \w     55.00  82.00   1.00   12.00    --  112.00-111.00-120.00   27
 14  \w     85.00 111.00   1.00   12.00    --  112.00-111.00-120.00   26
 15  \w     48.00 113.00   1.00   12.00    --  112.00-111.00 -30.00   65
 16  \w     84.00 178.00   1.00   12.00    --  112.00  30.00-180.00   94
 17  \w     59.00 113.00   1.00   12.00    --  112.00-111.00  90.00   54
 18  \w     44.00  88.00   1.00   12.00    --  112.00 -61.00  90.00   44
 19  \w     68.00 113.00   1.00   12.00    --  112.00-111.00 -60.00   45
 20  \w     46.00  72.00   1.00   12.00    --  112.00-111.00-150.00   26
 21  \w     76.00 113.00   1.00   12.00    --  112.00-111.00-150.00   37
 22  \w     59.00  89.00   1.00   12.00    --  112.00-111.00 120.00   30
 23  \w    108.00 137.00   1.00   12.00    --  112.00 111.00-180.00   29
 24  \w    112.00 177.00   1.00   12.00    --  112.00 111.00  90.00   65
 25  \w     65.00  94.00   1.00   12.00    --  112.00  15.00 -30.00   29
 26  \w    101.00 155.00   1.00   12.00    --  112.00  15.00 -30.00   54
 27  \w     55.00  80.00   1.00   12.00    --  112.00 -61.00 120.00   25
 28  \w    115.00 140.00   1.00   12.00    --  112.00 -61.00 120.00   25
 29  \w     70.00 113.00   1.00   12.00    --  112.00-111.00  30.00   43
 30  \w     43.00  91.00   1.00   12.00    --  112.00 -94.00 -30.00   48
 31  \w    116.00 143.00   1.00   12.00    --  112.00 -77.00  60.00   27
 32  \w     30.00  71.00   1.00   12.00    --  112.00 -94.00  30.00   41
 33  \w    116.00 178.00   1.00   12.00    --  112.00  15.00  90.00   62
 34  \w     62.00  88.00   1.00   12.00    --  112.00  15.00  90.00   26
 35  \w     36.00 109.00   1.00   12.00    --  112.00 -30.00-180.00   73
 36  \w    106.00 131.00   1.00   12.00    --  112.00 -61.00  90.00   25
 37  \w     37.00 106.00   1.00   12.00    --  112.00 -30.00   0.00   69
 38  \w     37.00  67.00   1.00   12.00    --  112.00 -94.00   0.00   30
;
_diffrn_measurement_device 'four-circle diffractometer'
_diffrn_measurement_device_type 'SuperNova, Dual, Cu at home/near, AtlasS2'
_diffrn_measurement_method '\w scans'
_diffrn_orient_matrix_type 'CrysAlisPro convention (1999,Acta A55,543-557)'
_diffrn_orient_matrix_UB_11 -0.0748111000
_diffrn_orient_matrix_UB_12 -0.0215122000
_diffrn_orient_matrix_UB_13 -0.0741885000
_diffrn_orient_matrix_UB_21 -0.0095757000
_diffrn_orient_matrix_UB_22 -0.0371084000
_diffrn_orient_matrix_UB_23 0.0538856000
_diffrn_orient_matrix_UB_31 -0.0828136000
_diffrn_orient_matrix_UB_32 0.0237039000
_diffrn_orient_matrix_UB_33 0.0171598000
_diffrn_radiation_monochromator mirror
_diffrn_radiation_probe x-ray
_diffrn_radiation_type CuK\a
_diffrn_radiation_wavelength 1.54184
_diffrn_reflns_av_R_equivalents 0.0397
_diffrn_reflns_av_unetI/netI 0.0295
_diffrn_reflns_Laue_measured_fraction_full 0.999
_diffrn_reflns_Laue_measured_fraction_max 0.993
_diffrn_reflns_limit_h_max 14
_diffrn_reflns_limit_h_min -18
_diffrn_reflns_limit_k_max 39
_diffrn_reflns_limit_k_min -38
_diffrn_reflns_limit_l_max 21
_diffrn_reflns_limit_l_min -22
_diffrn_reflns_number 80831
_diffrn_reflns_point_group_measured_fraction_full 0.999
_diffrn_reflns_point_group_measured_fraction_max 0.993
_diffrn_reflns_theta_full 67.684
_diffrn_reflns_theta_max 76.184
_diffrn_reflns_theta_min 2.812
_diffrn_source 'micro-focus sealed X-ray tube'
_diffrn_source_type 'SuperNova (Cu) X-ray Source'
_exptl_absorpt_coefficient_mu 13.952
_exptl_absorpt_correction_T_max 1.00000
_exptl_absorpt_correction_T_min 0.20756
_exptl_absorpt_correction_type gaussian
_exptl_absorpt_process_details
;
CrysAlisPro 1.171.39.46 (Rigaku Oxford Diffraction, 2018).
 Numerical absorption correction based on Gaussian integration over
 a multifaceted crystal model.
 Empirical absorption correction using spherical harmonics
 as implemented in SCALE3 ABSPACK scaling algorithm
;
_exptl_crystal_colour 'clear dark green'
_exptl_crystal_density_diffrn 1.429
_exptl_crystal_description needle
_exptl_crystal_F_000 3300
_exptl_crystal_size_max 0.325
_exptl_crystal_size_mid 0.091
_exptl_crystal_size_min 0.071
_refine_diff_density_max 1.654
_refine_diff_density_min -1.962
_refine_diff_density_rms 0.125
_refine_ls_extinction_method none
_refine_ls_goodness_of_fit_ref 1.163
_refine_ls_hydrogen_treatment constr
_refine_ls_matrix_type full
_refine_ls_number_parameters 760
_refine_ls_number_reflns 15824
_refine_ls_number_restraints 492
_refine_ls_restrained_S_all 1.148
_refine_ls_R_factor_all 0.0359
_refine_ls_R_factor_gt 0.0336
_refine_ls_shift/su_max 0.003
_refine_ls_shift/su_mean 0.000
_refine_ls_structure_factor_coef Fsqd
_refine_ls_weighting_details 'w=1/[\s^2^(Fo^2^)+(0.0191P)^2^+41.1699P] where P=(Fo^2^+2Fc^2^)/3'
_refine_ls_weighting_scheme calc
_refine_ls_wR_factor_gt 0.0810
_refine_ls_wR_factor_ref 0.0820
_reflns_Friedel_coverage 0.000
_reflns_number_gt 14974
_reflns_number_total 15824
_reflns_threshold_expression 'I > 2\s(I)'
_cod_data_source_file c9sc02149c2.cif
_cod_data_source_block ctp280
_cod_depositor_comments
;
The following automatic conversions were performed:

'_exptl_absorpt_correction_type' value 'Gaussian' changed to
'gaussian' according to
/home/data/users/saulius/crontab/automatic-downloads/rss-feeds/RSC/lib/dictionaries/cif_core.dic
dictionary named 'cif_core.dic' version 2.4.2 from 2011-04-26.

Automatic conversion script
Id: cif_fix_values 4973 2017-02-22 13:04:09Z antanas 
;
_cod_database_code 1552195
_shelx_shelxl_version_number 2018/3
_audit_contact_author 'Farzaneh Fadaei Tirani'
_chemical_oxdiff_formula 'C50 H124 N7 Si12 U2'
_shelx_space_group_comment
;
The symmetry employed for this shelxl refinement is uniquely defined
by the following loop, which should always be used as a source of
symmetry information in preference to the above space-group names.
They are only intended as comments.
;
_reflns_odcompleteness_completeness 99.95
_reflns_odcompleteness_iscentric 1
_reflns_odcompleteness_theta 66.97
_olex2_refinement_description
;
1. Fixed Uiso
 At 1.2 times of:
  All C(H) groups
 At 1.5 times of:
  All C(H,H,H) groups
2. Restrained distances
 C86B-C81B = C77B-C71B = C81A-C87A = C71A-C77A
 1.5 with sigma of 0.02
 C20-C86B \\sim C86B-C82B \\sim C82A-C87A \\sim C87A-C86A \\sim C76A-C77A \\sim
C77A-C72A \\sim C72B-
 C77B \\sim C77B-C76B
 with sigma of 0.02
3. Restrained planarity
 C20, C81B, C82B, C83B, C84B, C85B, C86B
 with sigma of 0.1
 C81A, C82A, C83A, C84A, C85A, C86A, C87A
 with sigma of 0.1
 C71A, C72A, C73A, C74A, C75A, C76A, C77A
 with sigma of 0.1
 C71B, C72B, C73B, C74B, C75B, C76B, C77B
 with sigma of 0.1
4. Uiso/Uaniso restraints and constraints
C71A \\sim C76A \\sim C75A \\sim C74A \\sim C73A \\sim C72A \\sim C71B \\sim
C72B \\sim C73B \\sim C74B \\sim C75B \\sim C76B \\sim C81A \\sim C86A \\sim
C85A \\sim C84A \\sim C83A \\sim C82A \\sim C81B \\sim C20 \\sim C85B \\sim
C84B \\sim C83B \\sim C82B \\sim C87A \\sim C86B \\sim C77B \\sim C77A: within
2A with sigma of 0.01 and sigma for terminal atoms of 0.02
5. Others
 Sof(C81B)=Sof(C82B)=Sof(H82B)=Sof(C83B)=Sof(H83B)=Sof(C84B)=Sof(H84B)=
 Sof(C85B)=Sof(H85B)=Sof(C20)=Sof(H20)=Sof(C86B)=Sof(H86A)=Sof(H86B)=Sof(H86C)=
 1-FVAR(1)
 Sof(C81A)=Sof(C82A)=Sof(H82A)=Sof(C83A)=Sof(H83A)=Sof(C84A)=Sof(H84A)=
 Sof(C85A)=Sof(H85A)=Sof(C86A)=Sof(H86D)=Sof(C87A)=Sof(H87A)=Sof(H87B)=
 Sof(H87C)=FVAR(1)
 Sof(C71B)=Sof(C76B)=Sof(H76B)=Sof(C75B)=Sof(H75B)=Sof(C74B)=Sof(H74B)=
 Sof(C73B)=Sof(H73B)=Sof(C72B)=Sof(H72B)=Sof(C77B)=Sof(H77D)=Sof(H77E)=
 Sof(H77F)=1-FVAR(2)
 Sof(C71A)=Sof(C76A)=Sof(H76A)=Sof(C75A)=Sof(H75A)=Sof(C74A)=Sof(H74A)=
 Sof(C73A)=Sof(H73A)=Sof(C72A)=Sof(H72A)=Sof(C77A)=Sof(H77A)=Sof(H77B)=
 Sof(H77C)=FVAR(2)
6.a Aromatic/amide H refined with riding coordinates:
 C82B(H82B), C83B(H83B), C84B(H84B), C85B(H85B), C20(H20), C76A(H76A),
 C75A(H75A), C74A(H74A), C73A(H73A), C72A(H72A), C76B(H76B), C75B(H75B),
 C74B(H74B), C73B(H73B), C72B(H72B), C82A(H82A), C83A(H83A), C84A(H84A),
 C85A(H85A), C86A(H86D)
6.b Fitted hexagon refined as free rotating group:
 C81B(C82B,C83B,C84B,C85B,C20), C71A(C76A,C75A,C74A,C73A,C72A), C71B(C76B,C75B,
 C74B,C73B,C72B), C81A(C82A,C83A,C84A,C85A,C86A)
6.c Idealised Me refined as rotating group:
 C1(H1A,H1B,H1C), C2(H2A,H2B,H2C), C3(H3A,H3B,H3C), C4(H4A,H4B,H4C), C5(H5A,
 H5B,H5C), C6(H6A,H6B,H6C), C21(H21A,H21B,H21C), C22(H22A,H22B,H22C), C23(H23A,
 H23B,H23C), C24(H24A,H24B,H24C), C25(H25A,H25B,H25C), C26(H26A,H26B,H26C),
 C31(H31A,H31B,H31C), C32(H32A,H32B,H32C), C33(H33A,H33B,H33C), C34(H34A,H34B,
 H34C), C35(H35A,H35B,H35C), C36(H36A,H36B,H36C), C41(H41A,H41B,H41C), C42(H42A,
 H42B,H42C), C43(H43A,H43B,H43C), C44(H44A,H44B,H44C), C45(H45A,H45B,H45C),
 C46(H46A,H46B,H46C), C51(H51A,H51B,H51C), C52(H52A,H52B,H52C), C53(H53A,H53B,
 H53C), C54(H54A,H54B,H54C), C55(H55A,H55B,H55C), C56(H56A,H56B,H56C), C61(H61A,
 H61B,H61C), C62(H62A,H62B,H62C), C63(H63A,H63B,H63C), C64(H64A,H64B,H64C),
 C65(H65A,H65B,H65C), C66(H66A,H66B,H66C), C86B(H86A,H86B,H86C), C77A(H77A,H77B,
 H77C), C77B(H77D,H77E,H77F), C87A(H87A,H87B,H87C)
;
_olex2_submission_special_instructions 'No special instructions were received'
_oxdiff_exptl_absorpt_empirical_details
;
Empirical correction (ABSPACK) includes:
- Absorption correction using spherical harmonics
- Frame scaling
;
_oxdiff_exptl_absorpt_empirical_full_max 3.032
_oxdiff_exptl_absorpt_empirical_full_min 0.683

loop_
_space_group_symop_operation_xyz
'x, y, z'
'-x+1/2, y+1/2, -z+1/2'
'-x, -y, -z'
'x-1/2, -y-1/2, z-1/2'

loop_
_atom_site_label
_atom_site_type_symbol
_atom_site_fract_x
_atom_site_fract_y
_atom_site_fract_z
_atom_site_U_iso_or_equiv
_atom_site_adp_type
_atom_site_occupancy
_atom_site_site_symmetry_order
_atom_site_calc_flag
_atom_site_refinement_flags_posn
_atom_site_refinement_flags_adp
_atom_site_refinement_flags_occupancy
_atom_site_disorder_assembly
_atom_site_disorder_group
U1 U 0.84725(2) 0.35031(2) 0.60585(2) 0.01912(5) Uani 1 1 d . . . . .
U2 U 0.57444(2) 0.34050(2) 0.63675(2) 0.01882(5) Uani 1 1 d . . . . .
Si1 Si 0.89406(11) 0.34662(4) 0.41464(9) 0.0254(3) Uani 1 1 d . . . . .
Si2 Si 0.76902(10) 0.41504(4) 0.44220(9) 0.0249(3) Uani 1 1 d . . . . .
Si3 Si 0.86556(11) 0.24314(4) 0.57679(9) 0.0276(3) Uani 1 1 d . . . . .
Si4 Si 1.05067(11) 0.27814(5) 0.69018(10) 0.0319(3) Uani 1 1 d . . . . .
Si5 Si 0.96431(11) 0.39315(5) 0.79350(9) 0.0306(3) Uani 1 1 d . . . . .
Si6 Si 1.01478(11) 0.43957(5) 0.66637(10) 0.0308(3) Uani 1 1 d . . . . .
Si7 Si 0.52962(11) 0.34318(5) 0.82755(9) 0.0296(3) Uani 1 1 d . . . . .
Si8 Si 0.62308(12) 0.41820(5) 0.78229(10) 0.0320(3) Uani 1 1 d . . . . .
Si9 Si 0.60003(10) 0.23604(4) 0.69242(9) 0.0243(3) Uani 1 1 d . . . . .
Si10 Si 0.40529(10) 0.25134(4) 0.56944(9) 0.0254(3) Uani 1 1 d . . . . .
Si11 Si 0.44291(10) 0.36782(4) 0.44080(8) 0.0248(3) Uani 1 1 d . . . . .
Si12 Si 0.37083(10) 0.41366(5) 0.55619(9) 0.0279(3) Uani 1 1 d . . . . .
N1 N 0.7085(3) 0.34502(14) 0.6212(3) 0.0283(9) Uani 1 1 d . . . . .
N2 N 0.8410(3) 0.37030(13) 0.4800(2) 0.0220(8) Uani 1 1 d . . . . .
N3 N 0.9297(3) 0.28775(14) 0.6269(3) 0.0249(9) Uani 1 1 d . . . . .
N4 N 0.9512(3) 0.39741(14) 0.6910(3) 0.0263(9) Uani 1 1 d . . . . .
N5 N 0.5719(3) 0.36748(14) 0.7555(3) 0.0256(9) Uani 1 1 d . . . . .
N6 N 0.5179(3) 0.27286(12) 0.6313(3) 0.0216(8) Uani 1 1 d . . . . .
N7 N 0.4518(3) 0.37617(13) 0.5417(3) 0.0233(8) Uani 1 1 d . . . . .
C1 C 1.0129(4) 0.32077(19) 0.4716(4) 0.0327(12) Uani 1 1 d . . . . .
H1A H 1.059978 0.342546 0.500406 0.049 Uiso 1 1 calc GR . . . .
H1B H 1.037032 0.305728 0.433615 0.049 Uiso 1 1 calc GR . . . .
H1C H 1.003862 0.300480 0.510714 0.049 Uiso 1 1 calc GR . . . .
C2 C 0.9244(5) 0.3852(2) 0.3451(4) 0.0365(13) Uani 1 1 d . . . . .
H2A H 0.864770 0.399166 0.310522 0.055 Uiso 1 1 calc GR . . . .
H2B H 0.954240 0.369782 0.311285 0.055 Uiso 1 1 calc GR . . . .
H2C H 0.969920 0.406610 0.377372 0.055 Uiso 1 1 calc GR . . . .
C3 C 0.8091(5) 0.3069(2) 0.3465(4) 0.0382(13) Uani 1 1 d . . . . .
H3A H 0.791745 0.285348 0.379432 0.057 Uiso 1 1 calc GR . . . .
H3B H 0.841009 0.293139 0.312423 0.057 Uiso 1 1 calc GR . . . .
H3C H 0.750133 0.321431 0.312162 0.057 Uiso 1 1 calc GR . . . .
C4 C 0.8320(5) 0.46399(18) 0.4247(4) 0.0357(13) Uani 1 1 d . . . . .
H4A H 0.888848 0.469924 0.472907 0.054 Uiso 1 1 calc GR . . . .
H4B H 0.787143 0.488183 0.413850 0.054 Uiso 1 1 calc GR . . . .
H4C H 0.852992 0.459471 0.378123 0.054 Uiso 1 1 calc GR . . . .
C5 C 0.6704(4) 0.4055(2) 0.3425(4) 0.0361(13) Uani 1 1 d . . . . .
H5A H 0.699407 0.400989 0.300640 0.054 Uiso 1 1 calc GR . . . .
H5B H 0.627273 0.430317 0.328313 0.054 Uiso 1 1 calc GR . . . .
H5C H 0.632989 0.380307 0.346398 0.054 Uiso 1 1 calc GR . . . .
C6 C 0.7165(4) 0.43072(16) 0.5213(3) 0.0276(11) Uani 1 1 d . . . . .
H6A H 0.666681 0.410084 0.521926 0.041 Uiso 1 1 calc GR . . . .
H6B H 0.687221 0.459052 0.508821 0.041 Uiso 1 1 calc GR . . . .
H6C H 0.768218 0.431236 0.574479 0.041 Uiso 1 1 calc GR . . . .
C21 C 0.8681(5) 0.19842(19) 0.6479(4) 0.0388(14) Uani 1 1 d . . . . .
H21A H 0.934953 0.188100 0.672848 0.058 Uiso 1 1 calc GR . . . .
H21B H 0.826589 0.175192 0.617896 0.058 Uiso 1 1 calc GR . . . .
H21C H 0.844134 0.208578 0.690210 0.058 Uiso 1 1 calc GR . . . .
C22 C 0.7368(4) 0.25989(18) 0.5223(4) 0.0310(11) Uani 1 1 d . . . . .
H22A H 0.705613 0.266716 0.561891 0.047 Uiso 1 1 calc GR . . . .
H22B H 0.701421 0.236663 0.487363 0.047 Uiso 1 1 calc GR . . . .
H22C H 0.736090 0.285050 0.489251 0.047 Uiso 1 1 calc GR . . . .
C23 C 0.9069(5) 0.2188(2) 0.4967(4) 0.0399(14) Uani 1 1 d . . . . .
H23A H 0.917738 0.241346 0.462243 0.060 Uiso 1 1 calc GR . . . .
H23B H 0.856844 0.199259 0.463500 0.060 Uiso 1 1 calc GR . . . .
H23C H 0.967564 0.203165 0.522428 0.060 Uiso 1 1 calc GR . . . .
C24 C 1.0547(5) 0.2615(2) 0.7936(4) 0.0465(16) Uani 1 1 d . . . . .
H24A H 1.026408 0.283998 0.817083 0.070 Uiso 1 1 calc GR . . . .
H24B H 1.122353 0.256710 0.828258 0.070 Uiso 1 1 calc GR . . . .
H24C H 1.017462 0.235213 0.789456 0.070 Uiso 1 1 calc GR . . . .
C25 C 1.1317(4) 0.3251(2) 0.6976(4) 0.0401(14) Uani 1 1 d . . . . .
H25A H 1.134578 0.331554 0.643987 0.060 Uiso 1 1 calc GR . . . .
H25B H 1.197197 0.318630 0.735088 0.060 Uiso 1 1 calc GR . . . .
H25C H 1.105814 0.349753 0.717596 0.060 Uiso 1 1 calc GR . . . .
C26 C 1.1123(5) 0.2347(2) 0.6537(4) 0.0437(15) Uani 1 1 d . . . . .
H26A H 1.077860 0.207781 0.652162 0.066 Uiso 1 1 calc GR . . . .
H26B H 1.179688 0.231877 0.690581 0.066 Uiso 1 1 calc GR . . . .
H26C H 1.111811 0.241524 0.599230 0.066 Uiso 1 1 calc GR . . . .
C31 C 0.8789(4) 0.3504(2) 0.8021(4) 0.0352(13) Uani 1 1 d . . . . .
H31A H 0.811740 0.360378 0.777663 0.053 Uiso 1 1 calc GR . . . .
H31B H 0.892365 0.343760 0.859324 0.053 Uiso 1 1 calc GR . . . .
H31C H 0.888173 0.324836 0.773769 0.053 Uiso 1 1 calc GR . . . .
C32 C 0.9355(5) 0.4442(2) 0.8357(4) 0.0400(14) Uani 1 1 d . . . . .
H32A H 0.979394 0.466605 0.830546 0.060 Uiso 1 1 calc GR . . . .
H32B H 0.943869 0.440217 0.892954 0.060 Uiso 1 1 calc GR . . . .
H32C H 0.868078 0.452342 0.805635 0.060 Uiso 1 1 calc GR . . . .
C33 C 1.0869(5) 0.3762(3) 0.8645(4) 0.0464(16) Uani 1 1 d . . . . .
H33A H 1.103106 0.348177 0.848097 0.070 Uiso 1 1 calc GR . . . .
H33B H 1.085641 0.374497 0.919697 0.070 Uiso 1 1 calc GR . . . .
H33C H 1.135968 0.396932 0.862664 0.070 Uiso 1 1 calc GR . . . .
C34 C 0.9410(5) 0.48985(19) 0.6464(4) 0.0426(15) Uani 1 1 d . . . . .
H34A H 0.879148 0.485031 0.602388 0.064 Uiso 1 1 calc GR . . . .
H34B H 0.977061 0.512532 0.631004 0.064 Uiso 1 1 calc GR . . . .
H34C H 0.928364 0.498218 0.695508 0.064 Uiso 1 1 calc GR . . . .
C35 C 1.1328(5) 0.4528(3) 0.7487(4) 0.0487(17) Uani 1 1 d . . . . .
H35A H 1.119712 0.462658 0.796769 0.073 Uiso 1 1 calc GR . . . .
H35B H 1.166167 0.475287 0.729887 0.073 Uiso 1 1 calc GR . . . .
H35C H 1.173958 0.427391 0.762353 0.073 Uiso 1 1 calc GR . . . .
C36 C 1.0520(4) 0.42629(19) 0.5781(4) 0.0341(12) Uani 1 1 d . . . . .
H36A H 1.103079 0.404575 0.593955 0.051 Uiso 1 1 calc GR . . . .
H36B H 1.076666 0.451917 0.560035 0.051 Uiso 1 1 calc GR . . . .
H36C H 0.995721 0.415383 0.533797 0.051 Uiso 1 1 calc GR . . . .
C41 C 0.4259(4) 0.30628(19) 0.7786(4) 0.0333(12) Uani 1 1 d . . . . .
H41A H 0.368353 0.322833 0.747671 0.050 Uiso 1 1 calc GR . . . .
H41B H 0.411711 0.289713 0.820324 0.050 Uiso 1 1 calc GR . . . .
H41C H 0.443213 0.286963 0.742000 0.050 Uiso 1 1 calc GR . . . .
C42 C 0.4792(5) 0.3817(2) 0.8845(4) 0.0430(15) Uani 1 1 d . . . . .
H42A H 0.530710 0.401167 0.915864 0.064 Uiso 1 1 calc GR . . . .
H42B H 0.454145 0.366043 0.921251 0.064 Uiso 1 1 calc GR . . . .
H42C H 0.426309 0.398111 0.846050 0.064 Uiso 1 1 calc GR . . . .
C43 C 0.6304(5) 0.3138(2) 0.9061(4) 0.0413(14) Uani 1 1 d . . . . .
H43A H 0.661043 0.293945 0.879365 0.062 Uiso 1 1 calc GR . . . .
H43B H 0.603785 0.298018 0.941701 0.062 Uiso 1 1 calc GR . . . .
H43C H 0.679013 0.334237 0.938317 0.062 Uiso 1 1 calc GR . . . .
C44 C 0.5372(6) 0.4616(2) 0.7865(5) 0.0476(17) Uani 1 1 d . . . . .
H44A H 0.564745 0.489262 0.780441 0.071 Uiso 1 1 calc GR . . . .
H44B H 0.527155 0.460557 0.838731 0.071 Uiso 1 1 calc GR . . . .
H44C H 0.474793 0.457668 0.742624 0.071 Uiso 1 1 calc GR . . . .
C45 C 0.7230(5) 0.4190(2) 0.8836(4) 0.0457(16) Uani 1 1 d . . . . .
H45A H 0.695114 0.415487 0.926448 0.069 Uiso 1 1 calc GR . . . .
H45B H 0.757468 0.446282 0.890843 0.069 Uiso 1 1 calc GR . . . .
H45C H 0.768609 0.395779 0.886532 0.069 Uiso 1 1 calc GR . . . .
C46 C 0.6744(4) 0.43505(19) 0.7032(4) 0.0340(12) Uani 1 1 d . . . . .
H46A H 0.733710 0.418797 0.709752 0.051 Uiso 1 1 calc GR . . . .
H46B H 0.689871 0.465470 0.709204 0.051 Uiso 1 1 calc GR . . . .
H46C H 0.626538 0.429688 0.649331 0.051 Uiso 1 1 calc GR . . . .
C51 C 0.5674(4) 0.21320(19) 0.7779(4) 0.0335(12) Uani 1 1 d . . . . .
H51A H 0.561278 0.236236 0.813373 0.050 Uiso 1 1 calc GR . . . .
H51B H 0.618329 0.193430 0.808933 0.050 Uiso 1 1 calc GR . . . .
H51C H 0.505382 0.197978 0.756164 0.050 Uiso 1 1 calc GR . . . .
C52 C 0.7183(4) 0.26476(17) 0.7421(3) 0.0286(11) Uani 1 1 d . . . . .
H52A H 0.748379 0.271087 0.701627 0.043 Uiso 1 1 calc GR . . . .
H52B H 0.762015 0.246783 0.784735 0.043 Uiso 1 1 calc GR . . . .
H52C H 0.706001 0.291382 0.765959 0.043 Uiso 1 1 calc GR . . . .
C53 C 0.6212(4) 0.18919(17) 0.6349(4) 0.0318(12) Uani 1 1 d . . . . .
H53A H 0.559915 0.173829 0.609908 0.048 Uiso 1 1 calc GR . . . .
H53B H 0.669079 0.170178 0.672107 0.048 Uiso 1 1 calc GR . . . .
H53C H 0.645641 0.199044 0.592736 0.048 Uiso 1 1 calc GR . . . .
C54 C 0.3632(4) 0.2044(2) 0.6151(4) 0.0370(13) Uani 1 1 d . . . . .
H54A H 0.410983 0.181370 0.624734 0.056 Uiso 1 1 calc GR . . . .
H54B H 0.300265 0.194542 0.577780 0.056 Uiso 1 1 calc GR . . . .
H54C H 0.356598 0.212854 0.666521 0.056 Uiso 1 1 calc GR . . . .
C55 C 0.4124(4) 0.23150(19) 0.4706(4) 0.0352(12) Uani 1 1 d . . . . .
H55A H 0.431252 0.254948 0.442461 0.053 Uiso 1 1 calc GR . . . .
H55B H 0.348783 0.220490 0.436796 0.053 Uiso 1 1 calc GR . . . .
H55C H 0.460901 0.208730 0.481287 0.053 Uiso 1 1 calc GR . . . .
C56 C 0.3030(4) 0.29020(19) 0.5502(4) 0.0330(12) Uani 1 1 d . . . . .
H56A H 0.288482 0.294354 0.600041 0.050 Uiso 1 1 calc GR . . . .
H56B H 0.245224 0.279138 0.507675 0.050 Uiso 1 1 calc GR . . . .
H56C H 0.321743 0.317450 0.532865 0.050 Uiso 1 1 calc GR . . . .
C61 C 0.5440(4) 0.33156(17) 0.4410(3) 0.0293(11) Uani 1 1 d . . . . .
H61A H 0.606150 0.346605 0.463253 0.044 Uiso 1 1 calc GR . . . .
H61B H 0.534277 0.322515 0.385452 0.044 Uiso 1 1 calc GR . . . .
H61C H 0.544588 0.306536 0.474375 0.044 Uiso 1 1 calc GR . . . .
C62 C 0.4509(4) 0.41839(19) 0.3880(4) 0.0330(12) Uani 1 1 d . . . . .
H62A H 0.395178 0.436524 0.384340 0.049 Uiso 1 1 calc GR . . . .
H62B H 0.450471 0.411971 0.333343 0.049 Uiso 1 1 calc GR . . . .
H62C H 0.511280 0.433235 0.418427 0.049 Uiso 1 1 calc GR . . . .
C63 C 0.3295(4) 0.3404(2) 0.3739(4) 0.0353(13) Uani 1 1 d . . . . .
H63A H 0.321987 0.313259 0.398395 0.053 Uiso 1 1 calc GR . . . .
H63B H 0.334571 0.335227 0.320584 0.053 Uiso 1 1 calc GR . . . .
H63C H 0.273012 0.358514 0.367852 0.053 Uiso 1 1 calc GR . . . .
C64 C 0.3357(4) 0.4010(2) 0.6464(4) 0.0351(13) Uani 1 1 d . . . . .
H64A H 0.288884 0.377485 0.633067 0.053 Uiso 1 1 calc GR . . . .
H64B H 0.306212 0.426106 0.661380 0.053 Uiso 1 1 calc GR . . . .
H64C H 0.393739 0.392691 0.691804 0.053 Uiso 1 1 calc GR . . . .
C65 C 0.2512(4) 0.4174(2) 0.4711(4) 0.0414(15) Uani 1 1 d . . . . .
H65A H 0.261950 0.426699 0.421754 0.062 Uiso 1 1 calc GR . . . .
H65B H 0.209340 0.437948 0.485182 0.062 Uiso 1 1 calc GR . . . .
H65C H 0.219647 0.389409 0.461918 0.062 Uiso 1 1 calc GR . . . .
C66 C 0.4242(5) 0.46853(19) 0.5665(5) 0.0428(15) Uani 1 1 d . . . . .
H66A H 0.489540 0.468320 0.607507 0.064 Uiso 1 1 calc GR . . . .
H66B H 0.382873 0.488366 0.582889 0.064 Uiso 1 1 calc GR . . . .
H66C H 0.428114 0.477570 0.514391 0.064 Uiso 1 1 calc GR . . . .
C81B C 0.888(2) 0.5652(10) 0.8461(16) 0.083(3) Uani 0.201(9) 1 d D U P A 2
C82B C 0.788(2) 0.5711(11) 0.8087(16) 0.085(4) Uani 0.201(9) 1 d DG U P A 2
H82B H 0.763865 0.583928 0.756741 0.102 Uiso 0.201(9) 1 calc R . P A 2
C83B C 0.7250(19) 0.5582(12) 0.847(2) 0.088(4) Uani 0.201(9) 1 d G U P A 2
H83B H 0.656956 0.562208 0.821835 0.106 Uiso 0.201(9) 1 calc R . P A 2
C84B C 0.761(2) 0.5393(11) 0.923(2) 0.088(4) Uani 0.201(9) 1 d G U P A 2
H84B H 0.717585 0.530531 0.949880 0.106 Uiso 0.201(9) 1 calc R . P A 2
C85B C 0.861(3) 0.5334(11) 0.9608(16) 0.085(4) Uani 0.201(9) 1 d G U P A 2
H85B H 0.885124 0.520574 1.012832 0.102 Uiso 0.201(9) 1 calc R . P A 2
C20 C 0.924(2) 0.5463(11) 0.9222(16) 0.083(4) Uani 0.201(9) 1 d DG U P A 2
H20 H 0.992035 0.542294 0.947739 0.100 Uiso 0.201(9) 1 calc R . P A 2
C86B C 0.956(3) 0.5793(15) 0.804(2) 0.082(6) Uani 0.201(9) 1 d D U P A 2
H86A H 0.948919 0.560710 0.757848 0.124 Uiso 0.201(9) 1 calc GR . P A 2
H86B H 1.023276 0.577796 0.842178 0.124 Uiso 0.201(9) 1 calc GR . P A 2
H86C H 0.941009 0.608673 0.785434 0.124 Uiso 0.201(9) 1 calc GR . P A 2
C71A C 0.6415(9) 0.4684(3) 0.0950(9) 0.078(3) Uani 0.557(11) 1 d D U P B 1
C76A C 0.5652(8) 0.4442(4) 0.1016(9) 0.081(3) Uani 0.557(11) 1 d DG U P B 1
H76A H 0.506430 0.457655 0.099710 0.097 Uiso 0.557(11) 1 calc R . P B 1
C75A C 0.5749(10) 0.4003(4) 0.1109(9) 0.079(3) Uani 0.557(11) 1 d G U P B 1
H75A H 0.522712 0.383812 0.115441 0.095 Uiso 0.557(11) 1 calc R . P B 1
C74A C 0.6609(11) 0.3806(3) 0.1137(13) 0.079(3) Uani 0.557(11) 1 d G U P B 1
H74A H 0.667492 0.350665 0.120109 0.095 Uiso 0.557(11) 1 calc R . P B 1
C73A C 0.7372(10) 0.4048(4) 0.1072(15) 0.079(3) Uani 0.557(11) 1 d G U P B 1
H73A H 0.795992 0.391360 0.109046 0.094 Uiso 0.557(11) 1 calc R . P B 1
C72A C 0.7275(9) 0.4487(4) 0.0978(12) 0.078(3) Uani 0.557(11) 1 d DG U P B 1
H72A H 0.779712 0.465204 0.093315 0.093 Uiso 0.557(11) 1 calc R . P B 1
C77A C 0.6317(14) 0.5157(4) 0.0828(13) 0.095(5) Uani 0.557(11) 1 d D U P B 1
H77A H 0.565164 0.522505 0.047778 0.142 Uiso 0.557(11) 1 calc GR . P B 1
H77B H 0.677542 0.525571 0.057223 0.142 Uiso 0.557(11) 1 calc GR . P B 1
H77C H 0.645804 0.529753 0.135245 0.142 Uiso 0.557(11) 1 calc GR . P B 1
C71B C 0.5929(11) 0.4216(5) 0.1094(11) 0.078(3) Uani 0.443(11) 1 d D U P B 2
C76B C 0.6718(13) 0.3961(4) 0.1133(16) 0.078(3) Uani 0.443(11) 1 d DG U P B 2
H76B H 0.668245 0.366144 0.119520 0.094 Uiso 0.443(11) 1 calc R . P B 2
C75B C 0.7559(12) 0.4142(5) 0.1082(19) 0.079(3) Uani 0.443(11) 1 d G U P B 2
H75B H 0.809826 0.396767 0.110854 0.094 Uiso 0.443(11) 1 calc R . P B 2
C74B C 0.7611(12) 0.4580(6) 0.0991(17) 0.083(4) Uani 0.443(11) 1 d G U P B 2
H74B H 0.818623 0.470437 0.095547 0.100 Uiso 0.443(11) 1 calc R . P B 2
C73B C 0.6823(14) 0.4836(4) 0.0951(13) 0.084(4) Uani 0.443(11) 1 d G U P B 2
H73B H 0.685840 0.513483 0.088907 0.100 Uiso 0.443(11) 1 calc R . P B 2
C72B C 0.5982(12) 0.4654(4) 0.1003(12) 0.082(3) Uani 0.443(11) 1 d DG U P B 2
H72B H 0.544258 0.482861 0.097573 0.099 Uiso 0.443(11) 1 calc R . P B 2
C77B C 0.5015(14) 0.4018(7) 0.1138(16) 0.091(5) Uani 0.443(11) 1 d D U P B 2
H77D H 0.482284 0.377867 0.075858 0.136 Uiso 0.443(11) 1 calc GR . P B 2
H77E H 0.449378 0.423028 0.099566 0.136 Uiso 0.443(11) 1 calc GR . P B 2
H77F H 0.513259 0.391491 0.168974 0.136 Uiso 0.443(11) 1 calc GR . P B 2
C81A C 0.8222(5) 0.5636(3) 0.8750(5) 0.082(3) Uani 0.799(9) 1 d D U P A 1
C82A C 0.9145(6) 0.5596(3) 0.9329(3) 0.082(3) Uani 0.799(9) 1 d DG U P A 1
H82A H 0.921694 0.553300 0.987501 0.098 Uiso 0.799(9) 1 calc R . P A 1
C83A C 0.9963(5) 0.5646(3) 0.9110(4) 0.085(3) Uani 0.799(9) 1 d G U P A 1
H83A H 1.059394 0.561827 0.950565 0.102 Uiso 0.799(9) 1 calc R . P A 1
C84A C 0.9858(6) 0.5738(3) 0.8311(5) 0.082(3) Uani 0.799(9) 1 d G U P A 1
H84A H 1.041736 0.577225 0.816139 0.098 Uiso 0.799(9) 1 calc R . P A 1
C85A C 0.8935(7) 0.5778(3) 0.7732(3) 0.080(3) Uani 0.799(9) 1 d G U P A 1
H85A H 0.886377 0.584097 0.718650 0.096 Uiso 0.799(9) 1 calc R . P A 1
C86A C 0.8117(5) 0.5728(3) 0.7952(4) 0.085(3) Uani 0.799(9) 1 d DG U P A 1
H86D H 0.748675 0.575570 0.755584 0.102 Uiso 0.799(9) 1 calc R . P A 1
C87A C 0.7352(9) 0.5602(5) 0.9013(8) 0.108(4) Uani 0.799(9) 1 d D U P A 1
H87A H 0.689774 0.539161 0.867558 0.162 Uiso 0.799(9) 1 calc GR . P A 1
H87B H 0.702936 0.587924 0.895379 0.162 Uiso 0.799(9) 1 calc GR . P A 1
H87C H 0.756266 0.551269 0.958112 0.162 Uiso 0.799(9) 1 calc GR . P A 1

loop_
_atom_site_aniso_label
_atom_site_aniso_U_11
_atom_site_aniso_U_22
_atom_site_aniso_U_33
_atom_site_aniso_U_23
_atom_site_aniso_U_13
_atom_site_aniso_U_12
U1 0.01902(8) 0.02000(8) 0.01958(8) 0.00113(5) 0.00825(6) 0.00028(5)
U2 0.01863(8) 0.01947(8) 0.01938(8) 0.00078(5) 0.00786(6) 0.00045(5)
Si1 0.0298(7) 0.0258(6) 0.0243(7) 0.0005(5) 0.0142(6) -0.0002(5)
Si2 0.0260(7) 0.0262(6) 0.0254(7) 0.0068(5) 0.0126(6) 0.0022(5)
Si3 0.0322(7) 0.0232(6) 0.0325(7) 0.0041(5) 0.0177(6) 0.0061(5)
Si4 0.0272(7) 0.0387(8) 0.0313(8) 0.0104(6) 0.0122(6) 0.0111(6)
Si5 0.0284(7) 0.0379(8) 0.0236(7) -0.0026(6) 0.0066(6) -0.0075(6)
Si6 0.0286(7) 0.0312(7) 0.0327(8) -0.0041(6) 0.0109(6) -0.0104(6)
Si7 0.0315(7) 0.0372(8) 0.0238(7) 0.0021(6) 0.0143(6) 0.0044(6)
Si8 0.0351(8) 0.0351(8) 0.0305(8) -0.0087(6) 0.0173(6) -0.0027(6)
Si9 0.0245(6) 0.0229(6) 0.0269(7) 0.0054(5) 0.0108(5) 0.0003(5)
Si10 0.0250(7) 0.0251(6) 0.0265(7) 0.0000(5) 0.0093(5) -0.0045(5)
Si11 0.0219(6) 0.0264(7) 0.0241(7) 0.0027(5) 0.0056(5) 0.0002(5)
Si12 0.0245(7) 0.0276(7) 0.0332(8) 0.0058(6) 0.0117(6) 0.0064(5)
N1 0.032(2) 0.024(2) 0.023(2) 0.0033(16) 0.0026(18) -0.0010(17)
N2 0.024(2) 0.024(2) 0.020(2) 0.0050(15) 0.0106(17) 0.0003(16)
N3 0.024(2) 0.025(2) 0.029(2) 0.0060(17) 0.0140(18) 0.0099(17)
N4 0.023(2) 0.030(2) 0.024(2) -0.0038(17) 0.0066(17) -0.0067(17)
N5 0.026(2) 0.032(2) 0.021(2) -0.0053(17) 0.0108(17) 0.0008(17)
N6 0.024(2) 0.0162(18) 0.027(2) 0.0028(15) 0.0108(17) -0.0016(15)
N7 0.022(2) 0.023(2) 0.025(2) 0.0037(16) 0.0082(17) 0.0016(16)
C1 0.034(3) 0.036(3) 0.032(3) -0.001(2) 0.017(2) 0.007(2)
C2 0.046(3) 0.037(3) 0.036(3) 0.006(2) 0.026(3) 0.005(3)
C3 0.046(3) 0.041(3) 0.029(3) -0.008(2) 0.014(3) -0.005(3)
C4 0.043(3) 0.027(3) 0.046(3) 0.012(2) 0.027(3) 0.003(2)
C5 0.029(3) 0.049(3) 0.029(3) 0.010(2) 0.009(2) 0.005(2)
C6 0.031(3) 0.023(2) 0.032(3) 0.008(2) 0.015(2) 0.006(2)
C21 0.042(3) 0.030(3) 0.053(4) 0.013(3) 0.027(3) 0.009(2)
C22 0.030(3) 0.029(3) 0.035(3) -0.004(2) 0.012(2) 0.000(2)
C23 0.050(4) 0.032(3) 0.048(4) -0.007(3) 0.029(3) 0.005(3)
C24 0.043(4) 0.059(4) 0.036(3) 0.014(3) 0.013(3) 0.014(3)
C25 0.026(3) 0.051(4) 0.042(3) 0.003(3) 0.011(3) 0.004(3)
C26 0.035(3) 0.048(4) 0.050(4) 0.007(3) 0.017(3) 0.016(3)
C31 0.033(3) 0.040(3) 0.029(3) 0.007(2) 0.007(2) -0.004(2)
C32 0.039(3) 0.046(3) 0.035(3) -0.012(3) 0.013(3) -0.009(3)
C33 0.032(3) 0.065(4) 0.035(3) -0.001(3) 0.002(3) -0.006(3)
C34 0.052(4) 0.027(3) 0.054(4) -0.005(3) 0.025(3) -0.011(3)
C35 0.036(3) 0.063(4) 0.044(4) -0.008(3) 0.010(3) -0.024(3)
C36 0.031(3) 0.035(3) 0.039(3) -0.002(2) 0.016(2) -0.008(2)
C41 0.034(3) 0.039(3) 0.034(3) 0.006(2) 0.021(2) 0.002(2)
C42 0.053(4) 0.047(4) 0.038(3) -0.001(3) 0.028(3) 0.001(3)
C43 0.042(3) 0.055(4) 0.027(3) 0.009(3) 0.012(3) 0.009(3)
C44 0.061(4) 0.035(3) 0.061(4) -0.017(3) 0.039(4) -0.001(3)
C45 0.044(4) 0.063(4) 0.032(3) -0.018(3) 0.015(3) -0.010(3)
C46 0.041(3) 0.031(3) 0.034(3) -0.006(2) 0.017(3) -0.001(2)
C51 0.032(3) 0.036(3) 0.033(3) 0.014(2) 0.012(2) 0.001(2)
C52 0.028(3) 0.031(3) 0.027(3) 0.007(2) 0.011(2) 0.000(2)
C53 0.032(3) 0.023(2) 0.046(3) 0.000(2) 0.020(3) 0.000(2)
C54 0.032(3) 0.036(3) 0.042(3) 0.006(2) 0.012(3) -0.008(2)
C55 0.035(3) 0.036(3) 0.033(3) -0.004(2) 0.009(2) -0.005(2)
C56 0.025(3) 0.037(3) 0.036(3) 0.001(2) 0.009(2) -0.002(2)
C61 0.028(3) 0.028(3) 0.029(3) -0.004(2) 0.007(2) 0.001(2)
C62 0.028(3) 0.036(3) 0.033(3) 0.008(2) 0.008(2) 0.002(2)
C63 0.031(3) 0.040(3) 0.030(3) 0.001(2) 0.004(2) -0.005(2)
C64 0.032(3) 0.038(3) 0.042(3) 0.005(2) 0.021(3) 0.006(2)
C65 0.026(3) 0.060(4) 0.037(3) 0.010(3) 0.008(2) 0.014(3)
C66 0.048(4) 0.027(3) 0.060(4) 0.008(3) 0.028(3) 0.011(3)
C81B 0.102(5) 0.071(5) 0.056(4) -0.010(4) 0.001(4) 0.012(5)
C82B 0.101(6) 0.068(5) 0.061(5) -0.009(5) -0.002(5) 0.011(6)
C83B 0.101(7) 0.071(6) 0.065(6) -0.006(6) -0.004(6) 0.004(6)
C84B 0.101(7) 0.073(7) 0.066(7) -0.007(7) -0.002(7) 0.004(7)
C85B 0.101(7) 0.073(6) 0.059(6) -0.010(6) -0.001(6) 0.005(6)
C20 0.101(6) 0.072(6) 0.054(5) -0.011(5) 0.000(5) 0.009(6)
C86B 0.105(11) 0.074(10) 0.054(10) -0.014(10) 0.008(10) 0.018(10)
C71A 0.093(7) 0.067(6) 0.075(5) -0.015(5) 0.030(6) 0.006(5)
C76A 0.096(7) 0.073(7) 0.077(5) -0.014(6) 0.034(6) 0.004(6)
C75A 0.096(7) 0.074(7) 0.070(5) -0.010(6) 0.031(6) 0.001(6)
C74A 0.094(6) 0.071(7) 0.067(5) -0.008(6) 0.023(5) 0.001(6)
C73A 0.094(7) 0.070(6) 0.068(5) -0.013(6) 0.024(6) 0.007(6)
C72A 0.093(7) 0.068(6) 0.073(4) -0.015(5) 0.028(6) 0.008(5)
C77A 0.103(10) 0.074(9) 0.099(10) -0.013(8) 0.024(9) 0.013(8)
C71B 0.094(6) 0.070(7) 0.069(5) -0.015(6) 0.029(5) 0.005(6)
C76B 0.094(6) 0.071(7) 0.068(5) -0.012(6) 0.025(5) 0.006(6)
C75B 0.095(7) 0.069(7) 0.069(5) -0.016(6) 0.024(6) 0.007(6)
C74B 0.096(7) 0.071(6) 0.076(5) -0.019(6) 0.023(6) 0.011(6)
C73B 0.096(7) 0.069(7) 0.081(5) -0.018(6) 0.024(6) 0.011(6)
C72B 0.096(7) 0.069(6) 0.080(5) -0.018(6) 0.027(6) 0.007(6)
C77B 0.100(11) 0.090(10) 0.084(10) -0.015(9) 0.035(9) -0.002(10)
C81A 0.098(5) 0.068(4) 0.060(4) -0.011(4) 0.001(4) 0.005(4)
C82A 0.101(5) 0.075(5) 0.050(4) -0.012(4) 0.001(4) 0.008(5)
C83A 0.104(6) 0.080(5) 0.050(4) -0.008(4) 0.001(4) 0.014(5)
C84A 0.101(6) 0.075(5) 0.052(5) -0.009(4) 0.005(5) 0.020(5)
C85A 0.101(6) 0.065(5) 0.055(4) -0.009(4) 0.002(4) 0.020(5)
C86A 0.100(6) 0.066(4) 0.063(5) -0.008(4) -0.007(4) 0.011(5)
C87A 0.115(8) 0.091(8) 0.091(8) -0.010(7) 0.002(7) -0.010(7)

loop_
_atom_type_symbol
_atom_type_description
_atom_type_scat_dispersion_real
_atom_type_scat_dispersion_imag
_atom_type_scat_source
C C 0.0181 0.0091 'International Tables Vol C Tables 4.2.6.8 and 6.1.1.4'
H H 0.0000 0.0000 'International Tables Vol C Tables 4.2.6.8 and 6.1.1.4'
N N 0.0311 0.0180 'International Tables Vol C Tables 4.2.6.8 and 6.1.1.4'
Si Si 0.2541 0.3302 'International Tables Vol C Tables 4.2.6.8 and 6.1.1.4'
U U -4.3638 13.4090 'International Tables Vol C Tables 4.2.6.8 and 6.1.1.4'

loop_
_exptl_crystal_face_index_h
_exptl_crystal_face_index_k
_exptl_crystal_face_index_l
_exptl_crystal_face_perp_dist
-9 0 5 0.1572
0 20 1 0.0218
9 2 -5 0.1536
0 -20 -1 0.0483
0 8 -10 0.0253
8 -10 -5 0.1559
1 -9 9 0.0480
0 -13 -8 0.0435
1 13 8 0.0331
-5 17 4 0.0661
3 19 0 0.0397
-4 2 11 0.0899

loop_
_geom_angle_atom_site_label_1
_geom_angle_atom_site_label_2
_geom_angle_atom_site_label_3
_geom_angle
Si2 U1 Si3 118.95(4)
Si2 U1 Si5 119.54(4)
Si5 U1 Si3 119.37(4)
N1 U1 Si2 95.54(12)
N1 U1 Si3 93.96(12)
N1 U1 Si5 95.14(12)
N1 U1 N2 115.00(16)
N1 U1 N3 112.71(16)
N1 U1 N4 114.49(17)
N2 U1 Si2 28.05(11)
N2 U1 Si3 96.03(11)
N2 U1 Si5 131.95(11)
N2 U1 N4 104.74(16)
N3 U1 Si2 131.59(11)
N3 U1 Si3 27.06(12)
N3 U1 Si5 97.02(12)
N3 U1 N2 103.79(15)
N3 U1 N4 104.98(17)
N4 U1 Si2 97.02(12)
N4 U1 Si3 131.88(12)
N4 U1 Si5 27.33(12)
Si9 U2 Si8 119.81(4)
Si9 U2 Si11 119.87(3)
Si11 U2 Si8 118.18(4)
N1 U2 Si8 95.02(13)
N1 U2 Si9 95.07(12)
N1 U2 Si11 94.53(12)
N1 U2 N5 114.36(17)
N1 U2 N6 113.92(16)
N1 U2 N7 114.24(16)
N5 U2 Si8 27.26(12)
N5 U2 Si9 97.50(12)
N5 U2 Si11 130.61(12)
N5 U2 N6 105.50(16)
N5 U2 N7 103.44(16)
N6 U2 Si8 132.57(11)
N6 U2 Si9 27.53(11)
N6 U2 Si11 97.00(11)
N6 U2 N7 104.21(15)
N7 U2 Si8 96.05(11)
N7 U2 Si9 131.62(11)
N7 U2 Si11 27.48(11)
N2 Si1 C1 111.9(2)
N2 Si1 C2 114.2(2)
N2 Si1 C3 110.7(2)
C1 Si1 C2 104.1(3)
C1 Si1 C3 110.1(3)
C3 Si1 C2 105.5(3)
N2 Si2 U1 37.78(14)
N2 Si2 C4 117.2(2)
N2 Si2 C5 113.4(3)
N2 Si2 C6 106.2(2)
C4 Si2 U1 126.3(2)
C4 Si2 C6 105.0(3)
C5 Si2 U1 128.8(2)
C5 Si2 C4 104.0(3)
C5 Si2 C6 110.9(3)
C6 Si2 U1 68.39(16)
N3 Si3 U1 36.24(14)
N3 Si3 C21 112.4(3)
N3 Si3 C22 107.7(2)
N3 Si3 C23 116.6(3)
C21 Si3 U1 128.4(2)
C21 Si3 C23 105.0(3)
C22 Si3 U1 71.54(17)
C22 Si3 C21 109.7(3)
C22 Si3 C23 105.0(3)
C23 Si3 U1 125.0(2)
N3 Si4 C24 110.4(3)
N3 Si4 C25 112.6(3)
N3 Si4 C26 114.1(3)
C25 Si4 C24 110.2(3)
C26 Si4 C24 105.8(3)
C26 Si4 C25 103.3(3)
N4 Si5 U1 36.65(14)
N4 Si5 C31 107.4(2)
N4 Si5 C32 112.5(3)
N4 Si5 C33 116.5(3)
C31 Si5 U1 70.78(19)
C31 Si5 C33 104.7(3)
C32 Si5 U1 127.7(2)
C32 Si5 C31 109.4(3)
C32 Si5 C33 105.9(3)
C33 Si5 U1 125.1(2)
N4 Si6 C34 111.1(3)
N4 Si6 C35 113.7(3)
N4 Si6 C36 111.7(2)
C34 Si6 C35 105.9(3)
C36 Si6 C34 110.4(3)
C36 Si6 C35 103.7(3)
N5 Si7 C41 111.6(2)
N5 Si7 C42 113.9(3)
N5 Si7 C43 111.0(3)
C41 Si7 C42 103.8(3)
C41 Si7 C43 110.0(3)
C42 Si7 C43 106.2(3)
N5 Si8 U2 36.28(14)
N5 Si8 C44 116.2(3)
N5 Si8 C45 112.9(3)
N5 Si8 C46 107.5(2)
C44 Si8 U2 125.3(2)
C44 Si8 C45 105.4(3)
C45 Si8 U2 127.7(2)
C46 Si8 U2 71.32(18)
C46 Si8 C44 105.8(3)
C46 Si8 C45 108.7(3)
N6 Si9 U2 36.96(13)
N6 Si9 C51 115.8(2)
N6 Si9 C52 107.2(2)
N6 Si9 C53 113.3(2)
C51 Si9 U2 124.5(2)
C51 Si9 C52 105.1(3)
C52 Si9 U2 70.34(17)
C53 Si9 U2 128.64(19)
C53 Si9 C51 105.6(3)
C53 Si9 C52 109.3(3)
N6 Si10 C54 114.3(2)
N6 Si10 C55 110.9(2)
N6 Si10 C56 112.4(2)
C54 Si10 C55 105.4(3)
C56 Si10 C54 103.2(3)
C56 Si10 C55 110.2(3)
N7 Si11 U2 36.90(14)
N7 Si11 C61 107.9(2)
N7 Si11 C62 112.4(2)
N7 Si11 C63 116.3(3)
C61 Si11 U2 71.06(18)
C61 Si11 C63 104.5(3)
C62 Si11 U2 127.2(2)
C62 Si11 C61 109.5(3)
C62 Si11 C63 105.8(3)
C63 Si11 U2 125.67(19)
N7 Si12 C64 112.3(2)
N7 Si12 C65 114.8(3)
N7 Si12 C66 110.6(3)
C64 Si12 C65 103.6(3)
C64 Si12 C66 110.0(3)
C65 Si12 C66 105.3(3)
U2 N1 U1 179.4(3)
Si1 N2 U1 129.9(2)
Si2 N2 U1 114.2(2)
Si2 N2 Si1 115.9(2)
Si3 N3 U1 116.7(2)
Si3 N3 Si4 115.4(2)
Si4 N3 U1 127.9(2)
Si5 N4 U1 116.0(2)
Si5 N4 Si6 115.6(2)
Si6 N4 U1 128.2(2)
Si7 N5 U2 128.4(2)
Si8 N5 U2 116.5(2)
Si8 N5 Si7 115.1(2)
Si9 N6 U2 115.5(2)
Si9 N6 Si10 115.1(2)
Si10 N6 U2 129.3(2)
Si11 N7 U2 115.6(2)
Si12 N7 U2 128.7(2)
Si12 N7 Si11 115.5(2)
Si1 C1 H1A 109.5
Si1 C1 H1B 109.5
Si1 C1 H1C 109.5
H1A C1 H1B 109.5
H1A C1 H1C 109.5
H1B C1 H1C 109.5
Si1 C2 H2A 109.5
Si1 C2 H2B 109.5
Si1 C2 H2C 109.5
H2A C2 H2B 109.5
H2A C2 H2C 109.5
H2B C2 H2C 109.5
Si1 C3 H3A 109.5
Si1 C3 H3B 109.5
Si1 C3 H3C 109.5
H3A C3 H3B 109.5
H3A C3 H3C 109.5
H3B C3 H3C 109.5
Si2 C4 H4A 109.5
Si2 C4 H4B 109.5
Si2 C4 H4C 109.5
H4A C4 H4B 109.5
H4A C4 H4C 109.5
H4B C4 H4C 109.5
Si2 C5 H5A 109.5
Si2 C5 H5B 109.5
Si2 C5 H5C 109.5
H5A C5 H5B 109.5
H5A C5 H5C 109.5
H5B C5 H5C 109.5
Si2 C6 H6A 109.5
Si2 C6 H6B 109.5
Si2 C6 H6C 109.5
H6A C6 H6B 109.5
H6A C6 H6C 109.5
H6B C6 H6C 109.5
Si3 C21 H21A 109.5
Si3 C21 H21B 109.5
Si3 C21 H21C 109.5
H21A C21 H21B 109.5
H21A C21 H21C 109.5
H21B C21 H21C 109.5
Si3 C22 H22A 109.5
Si3 C22 H22B 109.5
Si3 C22 H22C 109.5
H22A C22 H22B 109.5
H22A C22 H22C 109.5
H22B C22 H22C 109.5
Si3 C23 H23A 109.5
Si3 C23 H23B 109.5
Si3 C23 H23C 109.5
H23A C23 H23B 109.5
H23A C23 H23C 109.5
H23B C23 H23C 109.5
Si4 C24 H24A 109.5
Si4 C24 H24B 109.5
Si4 C24 H24C 109.5
H24A C24 H24B 109.5
H24A C24 H24C 109.5
H24B C24 H24C 109.5
Si4 C25 H25A 109.5
Si4 C25 H25B 109.5
Si4 C25 H25C 109.5
H25A C25 H25B 109.5
H25A C25 H25C 109.5
H25B C25 H25C 109.5
Si4 C26 H26A 109.5
Si4 C26 H26B 109.5
Si4 C26 H26C 109.5
H26A C26 H26B 109.5
H26A C26 H26C 109.5
H26B C26 H26C 109.5
Si5 C31 H31A 109.5
Si5 C31 H31B 109.5
Si5 C31 H31C 109.5
H31A C31 H31B 109.5
H31A C31 H31C 109.5
H31B C31 H31C 109.5
Si5 C32 H32A 109.5
Si5 C32 H32B 109.5
Si5 C32 H32C 109.5
H32A C32 H32B 109.5
H32A C32 H32C 109.5
H32B C32 H32C 109.5
Si5 C33 H33A 109.5
Si5 C33 H33B 109.5
Si5 C33 H33C 109.5
H33A C33 H33B 109.5
H33A C33 H33C 109.5
H33B C33 H33C 109.5
Si6 C34 H34A 109.5
Si6 C34 H34B 109.5
Si6 C34 H34C 109.5
H34A C34 H34B 109.5
H34A C34 H34C 109.5
H34B C34 H34C 109.5
Si6 C35 H35A 109.5
Si6 C35 H35B 109.5
Si6 C35 H35C 109.5
H35A C35 H35B 109.5
H35A C35 H35C 109.5
H35B C35 H35C 109.5
Si6 C36 H36A 109.5
Si6 C36 H36B 109.5
Si6 C36 H36C 109.5
H36A C36 H36B 109.5
H36A C36 H36C 109.5
H36B C36 H36C 109.5
Si7 C41 H41A 109.5
Si7 C41 H41B 109.5
Si7 C41 H41C 109.5
H41A C41 H41B 109.5
H41A C41 H41C 109.5
H41B C41 H41C 109.5
Si7 C42 H42A 109.5
Si7 C42 H42B 109.5
Si7 C42 H42C 109.5
H42A C42 H42B 109.5
H42A C42 H42C 109.5
H42B C42 H42C 109.5
Si7 C43 H43A 109.5
Si7 C43 H43B 109.5
Si7 C43 H43C 109.5
H43A C43 H43B 109.5
H43A C43 H43C 109.5
H43B C43 H43C 109.5
Si8 C44 H44A 109.5
Si8 C44 H44B 109.5
Si8 C44 H44C 109.5
H44A C44 H44B 109.5
H44A C44 H44C 109.5
H44B C44 H44C 109.5
Si8 C45 H45A 109.5
Si8 C45 H45B 109.5
Si8 C45 H45C 109.5
H45A C45 H45B 109.5
H45A C45 H45C 109.5
H45B C45 H45C 109.5
Si8 C46 H46A 109.5
Si8 C46 H46B 109.5
Si8 C46 H46C 109.5
H46A C46 H46B 109.5
H46A C46 H46C 109.5
H46B C46 H46C 109.5
Si9 C51 H51A 109.5
Si9 C51 H51B 109.5
Si9 C51 H51C 109.5
H51A C51 H51B 109.5
H51A C51 H51C 109.5
H51B C51 H51C 109.5
Si9 C52 H52A 109.5
Si9 C52 H52B 109.5
Si9 C52 H52C 109.5
H52A C52 H52B 109.5
H52A C52 H52C 109.5
H52B C52 H52C 109.5
Si9 C53 H53A 109.5
Si9 C53 H53B 109.5
Si9 C53 H53C 109.5
H53A C53 H53B 109.5
H53A C53 H53C 109.5
H53B C53 H53C 109.5
Si10 C54 H54A 109.5
Si10 C54 H54B 109.5
Si10 C54 H54C 109.5
H54A C54 H54B 109.5
H54A C54 H54C 109.5
H54B C54 H54C 109.5
Si10 C55 H55A 109.5
Si10 C55 H55B 109.5
Si10 C55 H55C 109.5
H55A C55 H55B 109.5
H55A C55 H55C 109.5
H55B C55 H55C 109.5
Si10 C56 H56A 109.5
Si10 C56 H56B 109.5
Si10 C56 H56C 109.5
H56A C56 H56B 109.5
H56A C56 H56C 109.5
H56B C56 H56C 109.5
Si11 C61 H61A 109.5
Si11 C61 H61B 109.5
Si11 C61 H61C 109.5
H61A C61 H61B 109.5
H61A C61 H61C 109.5
H61B C61 H61C 109.5
Si11 C62 H62A 109.5
Si11 C62 H62B 109.5
Si11 C62 H62C 109.5
H62A C62 H62B 109.5
H62A C62 H62C 109.5
H62B C62 H62C 109.5
Si11 C63 H63A 109.5
Si11 C63 H63B 109.5
Si11 C63 H63C 109.5
H63A C63 H63B 109.5
H63A C63 H63C 109.5
H63B C63 H63C 109.5
Si12 C64 H64A 109.5
Si12 C64 H64B 109.5
Si12 C64 H64C 109.5
H64A C64 H64B 109.5
H64A C64 H64C 109.5
H64B C64 H64C 109.5
Si12 C65 H65A 109.5
Si12 C65 H65B 109.5
Si12 C65 H65C 109.5
H65A C65 H65B 109.5
H65A C65 H65C 109.5
H65B C65 H65C 109.5
Si12 C66 H66A 109.5
Si12 C66 H66B 109.5
Si12 C66 H66C 109.5
H66A C66 H66B 109.5
H66A C66 H66C 109.5
H66B C66 H66C 109.5
C82B C81B C20 120.0
C82B C81B C86B 119.8(8)
C20 C81B C86B 120.2(8)
C81B C82B H82B 120.0
C81B C82B C83B 120.0
C83B C82B H82B 120.0
C82B C83B H83B 120.0
C82B C83B C84B 120.0
C84B C83B H83B 120.0
C83B C84B H84B 120.0
C85B C84B C83B 120.0
C85B C84B H84B 120.0
C84B C85B H85B 120.0
C84B C85B C20 120.0
C20 C85B H85B 120.0
C81B C20 H20 120.0
C85B C20 C81B 120.0
C85B C20 H20 120.0
C81B C86B H86A 109.5
C81B C86B H86B 109.5
C81B C86B H86C 109.5
H86A C86B H86B 109.5
H86A C86B H86C 109.5
H86B C86B H86C 109.5
C76A C71A C72A 120.0
C76A C71A C77A 120.8(7)
C72A C71A C77A 119.1(7)
C71A C76A H76A 120.0
C71A C76A C75A 120.0
C75A C76A H76A 120.0
C76A C75A H75A 120.0
C74A C75A C76A 120.0
C74A C75A H75A 120.0
C75A C74A H74A 120.0
C75A C74A C73A 120.0
C73A C74A H74A 120.0
C74A C73A H73A 120.0
C72A C73A C74A 120.0
C72A C73A H73A 120.0
C71A C72A H72A 120.0
C73A C72A C71A 120.0
C73A C72A H72A 120.0
C71A C77A H77A 109.5
C71A C77A H77B 109.5
C71A C77A H77C 109.5
H77A C77A H77B 109.5
H77A C77A H77C 109.5
H77B C77A H77C 109.5
C76B C71B C72B 120.0
C76B C71B C77B 119.9(7)
C72B C71B C77B 120.1(7)
C71B C76B H76B 120.0
C71B C76B C75B 120.0
C75B C76B H76B 120.0
C76B C75B H75B 120.0
C74B C75B C76B 120.0
C74B C75B H75B 120.0
C75B C74B H74B 120.0
C75B C74B C73B 120.0
C73B C74B H74B 120.0
C74B C73B H73B 120.0
C74B C73B C72B 120.0
C72B C73B H73B 120.0
C71B C72B H72B 120.0
C73B C72B C71B 120.0
C73B C72B H72B 120.0
C71B C77B H77D 109.5
C71B C77B H77E 109.5
C71B C77B H77F 109.5
H77D C77B H77E 109.5
H77D C77B H77F 109.5
H77E C77B H77F 109.5
C82A C81A C86A 120.0
C82A C81A C87A 118.8(6)
C86A C81A C87A 121.1(6)
C81A C82A H82A 120.0
C83A C82A C81A 120.0
C83A C82A H82A 120.0
C82A C83A H83A 120.0
C82A C83A C84A 120.0
C84A C83A H83A 120.0
C83A C84A H84A 120.0
C85A C84A C83A 120.0
C85A C84A H84A 120.0
C84A C85A H85A 120.0
C86A C85A C84A 120.0
C86A C85A H85A 120.0
C81A C86A H86D 120.0
C85A C86A C81A 120.0
C85A C86A H86D 120.0
C81A C87A H87A 109.5
C81A C87A H87B 109.5
C81A C87A H87C 109.5
H87A C87A H87B 109.5
H87A C87A H87C 109.5
H87B C87A H87C 109.5

loop_
_geom_bond_atom_site_label_1
_geom_bond_atom_site_label_2
_geom_bond_distance
U1 Si2 3.3863(14)
U1 Si3 3.4317(14)
U1 Si5 3.4276(15)
U1 N1 2.150(5)
U1 N2 2.274(4)
U1 N3 2.271(4)
U1 N4 2.277(4)
U2 Si8 3.4313(15)
U2 Si9 3.4101(13)
U2 Si11 3.4281(14)
U2 N1 2.080(5)
U2 N5 2.268(4)
U2 N6 2.272(4)
U2 N7 2.283(4)
Si1 N2 1.761(4)
Si1 C1 1.868(6)
Si1 C2 1.881(6)
Si1 C3 1.875(6)
Si2 N2 1.746(4)
Si2 C4 1.874(6)
Si2 C5 1.872(6)
Si2 C6 1.874(5)
Si3 N3 1.748(5)
Si3 C21 1.874(6)
Si3 C22 1.872(6)
Si3 C23 1.879(6)
Si4 N3 1.764(5)
Si4 C24 1.874(7)
Si4 C25 1.871(7)
Si4 C26 1.871(6)
Si5 N4 1.751(5)
Si5 C31 1.877(6)
Si5 C32 1.876(6)
Si5 C33 1.877(7)
Si6 N4 1.759(5)
Si6 C34 1.878(7)
Si6 C35 1.879(7)
Si6 C36 1.863(6)
Si7 N5 1.766(5)
Si7 C41 1.869(6)
Si7 C42 1.879(6)
Si7 C43 1.880(6)
Si8 N5 1.755(5)
Si8 C44 1.875(7)
Si8 C45 1.877(7)
Si8 C46 1.873(6)
Si9 N6 1.747(4)
Si9 C51 1.873(6)
Si9 C52 1.880(6)
Si9 C53 1.872(6)
Si10 N6 1.768(4)
Si10 C54 1.883(6)
Si10 C55 1.884(6)
Si10 C56 1.872(6)
Si11 N7 1.754(5)
Si11 C61 1.869(5)
Si11 C62 1.866(6)
Si11 C63 1.881(6)
Si12 N7 1.752(4)
Si12 C64 1.873(6)
Si12 C65 1.876(6)
Si12 C66 1.877(6)
C1 H1A 0.9800
C1 H1B 0.9800
C1 H1C 0.9800
C2 H2A 0.9800
C2 H2B 0.9800
C2 H2C 0.9800
C3 H3A 0.9800
C3 H3B 0.9800
C3 H3C 0.9800
C4 H4A 0.9800
C4 H4B 0.9800
C4 H4C 0.9800
C5 H5A 0.9800
C5 H5B 0.9800
C5 H5C 0.9800
C6 H6A 0.9800
C6 H6B 0.9800
C6 H6C 0.9800
C21 H21A 0.9800
C21 H21B 0.9800
C21 H21C 0.9800
C22 H22A 0.9800
C22 H22B 0.9800
C22 H22C 0.9800
C23 H23A 0.9800
C23 H23B 0.9800
C23 H23C 0.9800
C24 H24A 0.9800
C24 H24B 0.9800
C24 H24C 0.9800
C25 H25A 0.9800
C25 H25B 0.9800
C25 H25C 0.9800
C26 H26A 0.9800
C26 H26B 0.9800
C26 H26C 0.9800
C31 H31A 0.9800
C31 H31B 0.9800
C31 H31C 0.9800
C32 H32A 0.9800
C32 H32B 0.9800
C32 H32C 0.9800
C33 H33A 0.9800
C33 H33B 0.9800
C33 H33C 0.9800
C34 H34A 0.9800
C34 H34B 0.9800
C34 H34C 0.9800
C35 H35A 0.9800
C35 H35B 0.9800
C35 H35C 0.9800
C36 H36A 0.9800
C36 H36B 0.9800
C36 H36C 0.9800
C41 H41A 0.9800
C41 H41B 0.9800
C41 H41C 0.9800
C42 H42A 0.9800
C42 H42B 0.9800
C42 H42C 0.9800
C43 H43A 0.9800
C43 H43B 0.9800
C43 H43C 0.9800
C44 H44A 0.9800
C44 H44B 0.9800
C44 H44C 0.9800
C45 H45A 0.9800
C45 H45B 0.9800
C45 H45C 0.9800
C46 H46A 0.9800
C46 H46B 0.9800
C46 H46C 0.9800
C51 H51A 0.9800
C51 H51B 0.9800
C51 H51C 0.9800
C52 H52A 0.9800
C52 H52B 0.9800
C52 H52C 0.9800
C53 H53A 0.9800
C53 H53B 0.9800
C53 H53C 0.9800
C54 H54A 0.9800
C54 H54B 0.9800
C54 H54C 0.9800
C55 H55A 0.9800
C55 H55B 0.9800
C55 H55C 0.9800
C56 H56A 0.9800
C56 H56B 0.9800
C56 H56C 0.9800
C61 H61A 0.9800
C61 H61B 0.9800
C61 H61C 0.9800
C62 H62A 0.9800
C62 H62B 0.9800
C62 H62C 0.9800
C63 H63A 0.9800
C63 H63B 0.9800
C63 H63C 0.9800
C64 H64A 0.9800
C64 H64B 0.9800
C64 H64C 0.9800
C65 H65A 0.9800
C65 H65B 0.9800
C65 H65C 0.9800
C66 H66A 0.9800
C66 H66B 0.9800
C66 H66C 0.9800
C81B C82B 1.3900
C81B C20 1.3900
C81B C86B 1.500(13)
C82B H82B 0.9500
C82B C83B 1.3900
C83B H83B 0.9500
C83B C84B 1.3900
C84B H84B 0.9500
C84B C85B 1.3900
C85B H85B 0.9500
C85B C20 1.3900
C20 H20 0.9500
C86B H86A 0.9800
C86B H86B 0.9800
C86B H86C 0.9800
C71A C76A 1.3900
C71A C72A 1.3900
C71A C77A 1.502(11)
C76A H76A 0.9500
C76A C75A 1.3900
C75A H75A 0.9500
C75A C74A 1.3900
C74A H74A 0.9500
C74A C73A 1.3900
C73A H73A 0.9500
C73A C72A 1.3900
C72A H72A 0.9500
C77A H77A 0.9800
C77A H77B 0.9800
C77A H77C 0.9800
C71B C76B 1.3900
C71B C72B 1.3900
C71B C77B 1.505(12)
C76B H76B 0.9500
C76B C75B 1.3900
C75B H75B 0.9500
C75B C74B 1.3900
C74B H74B 0.9500
C74B C73B 1.3900
C73B H73B 0.9500
C73B C72B 1.3900
C72B H72B 0.9500
C77B H77D 0.9800
C77B H77E 0.9800
C77B H77F 0.9800
C81A C82A 1.3900
C81A C86A 1.3900
C81A C87A 1.503(11)
C82A H82A 0.9500
C82A C83A 1.3900
C83A H83A 0.9500
C83A C84A 1.3900
C84A H84A 0.9500
C84A C85A 1.3900
C85A H85A 0.9500
C85A C86A 1.3900
C86A H86D 0.9500
C87A H87A 0.9800
C87A H87B 0.9800
C87A H87C 0.9800

loop_
_geom_torsion_atom_site_label_1
_geom_torsion_atom_site_label_2
_geom_torsion_atom_site_label_3
_geom_torsion_atom_site_label_4
_geom_torsion
U1 Si2 N2 Si1 178.1(4)
U1 Si3 N3 Si4 178.4(4)
U1 Si5 N4 Si6 176.5(4)
U2 Si8 N5 Si7 177.4(4)
U2 Si9 N6 Si10 176.3(4)
U2 Si11 N7 Si12 175.6(4)
C1 Si1 N2 U1 -32.7(4)
C1 Si1 N2 Si2 149.6(3)
C2 Si1 N2 U1 -150.6(3)
C2 Si1 N2 Si2 31.7(4)
C3 Si1 N2 U1 90.5(3)
C3 Si1 N2 Si2 -87.2(3)
C4 Si2 N2 U1 115.1(3)
C4 Si2 N2 Si1 -66.9(4)
C5 Si2 N2 U1 -123.7(3)
C5 Si2 N2 Si1 54.4(3)
C6 Si2 N2 U1 -1.8(3)
C6 Si2 N2 Si1 176.3(3)
C21 Si3 N3 U1 -125.0(3)
C21 Si3 N3 Si4 53.4(3)
C22 Si3 N3 U1 -4.1(3)
C22 Si3 N3 Si4 174.3(3)
C23 Si3 N3 U1 113.6(3)
C23 Si3 N3 Si4 -68.0(4)
C24 Si4 N3 U1 91.7(4)
C24 Si4 N3 Si3 -86.5(4)
C25 Si4 N3 U1 -31.9(4)
C25 Si4 N3 Si3 149.9(3)
C26 Si4 N3 U1 -149.3(3)
C26 Si4 N3 Si3 32.6(4)
C31 Si5 N4 U1 -3.0(3)
C31 Si5 N4 Si6 173.4(3)
C32 Si5 N4 U1 -123.5(3)
C32 Si5 N4 Si6 53.0(4)
C33 Si5 N4 U1 113.9(3)
C33 Si5 N4 Si6 -69.6(4)
C34 Si6 N4 U1 89.2(4)
C34 Si6 N4 Si5 -86.7(4)
C35 Si6 N4 U1 -151.4(3)
C35 Si6 N4 Si5 32.7(4)
C36 Si6 N4 U1 -34.5(4)
C36 Si6 N4 Si5 149.5(3)
C41 Si7 N5 U2 -32.1(4)
C41 Si7 N5 Si8 150.8(3)
C42 Si7 N5 U2 -149.3(3)
C42 Si7 N5 Si8 33.6(4)
C43 Si7 N5 U2 91.0(4)
C43 Si7 N5 Si8 -86.1(3)
C44 Si8 N5 U2 114.8(3)
C44 Si8 N5 Si7 -67.7(4)
C45 Si8 N5 U2 -123.2(3)
C45 Si8 N5 Si7 54.2(4)
C46 Si8 N5 U2 -3.4(3)
C46 Si8 N5 Si7 174.0(3)
C51 Si9 N6 U2 113.8(3)
C51 Si9 N6 Si10 -69.9(3)
C52 Si9 N6 U2 -3.2(3)
C52 Si9 N6 Si10 173.2(3)
C53 Si9 N6 U2 -123.9(2)
C53 Si9 N6 Si10 52.4(3)
C54 Si10 N6 U2 -152.1(3)
C54 Si10 N6 Si9 32.2(4)
C55 Si10 N6 U2 89.0(3)
C55 Si10 N6 Si9 -86.7(3)
C56 Si10 N6 U2 -34.9(4)
C56 Si10 N6 Si9 149.4(3)
C61 Si11 N7 U2 -1.7(3)
C61 Si11 N7 Si12 173.9(3)
C62 Si11 N7 U2 -122.7(3)
C62 Si11 N7 Si12 53.0(3)
C63 Si11 N7 U2 115.2(3)
C63 Si11 N7 Si12 -69.2(3)
C64 Si12 N7 U2 -36.0(4)
C64 Si12 N7 Si11 149.1(3)
C65 Si12 N7 U2 -153.9(3)
C65 Si12 N7 Si11 31.2(4)
C66 Si12 N7 U2 87.2(4)
C66 Si12 N7 Si11 -87.7(3)
C81B C82B C83B C84B 0.0
C82B C81B C20 C85B 0.0
C82B C83B C84B C85B 0.0
C83B C84B C85B C20 0.0
C84B C85B C20 C81B 0.0
C20 C81B C82B C83B 0.0
C86B C81B C82B C83B -180(2)
C86B C81B C20 C85B 180(2)
C71A C76A C75A C74A 0.0
C76A C71A C72A C73A 0.0
C76A C75A C74A C73A 0.0
C75A C74A C73A C72A 0.0
C74A C73A C72A C71A 0.0
C72A C71A C76A C75A 0.0
C77A C71A C76A C75A 178.4(14)
C77A C71A C72A C73A -178.4(14)
C71B C76B C75B C74B 0.0
C76B C71B C72B C73B 0.0
C76B C75B C74B C73B 0.0
C75B C74B C73B C72B 0.0
C74B C73B C72B C71B 0.0
C72B C71B C76B C75B 0.0
C77B C71B C76B C75B 179.2(15)
C77B C71B C72B C73B -179.2(15)
C81A C82A C83A C84A 0.0
C82A C81A C86A C85A 0.0
C82A C83A C84A C85A 0.0
C83A C84A C85A C86A 0.0
C84A C85A C86A C81A 0.0
C86A C81A C82A C83A 0.0
C87A C81A C82A C83A -176.9(10)
C87A C81A C86A C85A 176.8(10)

loop_
_exptl_oxdiff_crystal_face_indexfrac_h
_exptl_oxdiff_crystal_face_indexfrac_k
_exptl_oxdiff_crystal_face_indexfrac_l
_exptl_oxdiff_crystal_face_x
_exptl_oxdiff_crystal_face_y
_exptl_oxdiff_crystal_face_z
-9.4103 0.0527 5.4898 0.2956 0.3840 0.8748
0.1410 20.2762 1.1272 -0.5304 -0.6930 0.4883
9.3782 2.0526 -5.3456 -0.3492 -0.4540 -0.8197
-0.2714 -20.2748 -1.0511 0.5344 0.6983 -0.4762
-0.3827 8.2601 -9.6368 0.5659 -0.8221 0.0621
8.1254 -10.2988 -4.7272 -0.0356 0.0496 -0.9981
0.7195 -8.6403 9.3819 -0.5640 0.8193 -0.1034
0.0003 -12.9992 -8.0012 0.8732 0.0512 -0.4455
0.9997 12.9990 8.0014 -0.9480 -0.0608 0.3626
-4.9996 17.0005 4.0004 -0.2885 -0.3674 0.8857
3.0002 19.0002 0.0016 -0.6333 -0.7337 0.2020
-4.0004 1.9989 11.0000 -0.5598 0.5569 0.5674
